data_2204433
loop_
_publ_author_name
'Dmitry V. Albov'
'Victor B. Rybakov'
'Eugene V. Babaev'
'Leonid A. Aslanov'

_publ_section_title
;
 4-Methyl-1-(3-nitrophenacyl)-5,6,7,8-tetrahydroquinolin-2(1<i>H</i>)-one
;
_journal_issue 11
_journal_name_full 'Acta Crystallographica Section E'
_journal_page_first o1952
_journal_page_last o1953
_journal_paper_doi 10.1107/S1600536804024468
_journal_volume 60
_journal_year 2004
_chemical_formula_iupac 'C18 H18 N2 O4'
_chemical_formula_moiety 'C18 H18 N2 O4'
_chemical_formula_sum 'C18 H18 N2 O4'
_chemical_formula_weight 326.34
_chemical_melting_point 442
_chemical_name_systematic
;
4-methyl-1-(3-nitrophenacyl)-5,6,7,8-tetrahydroquinolin-2(1H)-one
;
_space_group_IT_number 2
_symmetry_cell_setting triclinic
_symmetry_space_group_name_Hall '-P 1'
_symmetry_space_group_name_H-M 'P -1'
_atom_sites_solution_hydrogens geom
_atom_sites_solution_primary direct
_atom_sites_solution_secondary difmap
_audit_creation_method SHELXL-97
_cell_angle_alpha 92.00(2)
_cell_angle_beta 105.09(2)
_cell_angle_gamma 118.82(2)
_cell_formula_units_Z 2
_cell_length_a 9.115(3)
_cell_length_b 9.271(3)
_cell_length_c 11.248(3)
_cell_measurement_reflns_used 25
_cell_measurement_temperature 293(2)
_cell_measurement_theta_max 14
_cell_measurement_theta_min 12
_cell_volume 789.5(5)
_computing_cell_refinement 'CAD-4 EXPRESS'
_computing_data_collection 'CAD-4 EXPRESS (Enraf--Nonius, 1994)'
_computing_data_reduction 'XCAD4 (Harms & Wocadlo, 1995)'
_computing_molecular_graphics 'ORTEP-3 for Windows (Farrugia, 1997)'
_computing_publication_material 'WinGX (Farrugia, 1999)'
_computing_structure_refinement 'SHELXL97 (Sheldrick, 1997)'
_computing_structure_solution 'SHELXS97 (Sheldrick, 1997)'
_diffrn_ambient_temperature 293(2)
_diffrn_measured_fraction_theta_full 0.998
_diffrn_measured_fraction_theta_max 0.998
_diffrn_measurement_device '\k-geometry diffractometer'
_diffrn_measurement_device_type 'Enraf-Nonius CAD-4'
_diffrn_measurement_method 'non-profiled \w'
_diffrn_radiation_monochromator graphite
_diffrn_radiation_source 'fine-focus sealed tube'
_diffrn_radiation_type MoK\a
_diffrn_radiation_wavelength 0.71073
_diffrn_reflns_av_R_equivalents 0.0005
_diffrn_reflns_av_sigmaI/netI 0.0504
_diffrn_reflns_limit_h_max 10
_diffrn_reflns_limit_h_min -11
_diffrn_reflns_limit_k_max 11
_diffrn_reflns_limit_k_min -11
_diffrn_reflns_limit_l_max 13
_diffrn_reflns_limit_l_min 0
_diffrn_reflns_number 3103
_diffrn_reflns_theta_full 25.98
_diffrn_reflns_theta_max 25.98
_diffrn_reflns_theta_min 1.91
_diffrn_standards_decay_% 8
_diffrn_standards_interval_count 200
_diffrn_standards_interval_time 60
_diffrn_standards_number 1
_exptl_absorpt_coefficient_mu 0.098
_exptl_absorpt_correction_type none
_exptl_crystal_colour 'light yellow'
_exptl_crystal_density_diffrn 1.373
_exptl_crystal_density_method 'not measured'
_exptl_crystal_description prism
_exptl_crystal_F_000 344
_exptl_crystal_size_max 0.25
_exptl_crystal_size_mid 0.24
_exptl_crystal_size_min 0.22
_refine_diff_density_max 0.130
_refine_diff_density_min -0.150
_refine_ls_extinction_method none
_refine_ls_goodness_of_fit_ref 1.062
_refine_ls_hydrogen_treatment constr
_refine_ls_matrix_type full
_refine_ls_number_parameters 218
_refine_ls_number_reflns 3103
_refine_ls_number_restraints 0
_refine_ls_restrained_S_all 1.062
_refine_ls_R_factor_all 0.1028
_refine_ls_R_factor_gt 0.0495
_refine_ls_shift/su_max 0.000
_refine_ls_shift/su_mean 0.000
_refine_ls_structure_factor_coef Fsqd
_refine_ls_weighting_details 'calc w = 1/[\s^2^(Fo^2^)+(0.0704P)^2^] where P = (Fo^2^+2Fc^2^)/3'
_refine_ls_weighting_scheme calc
_refine_ls_wR_factor_gt 0.1181
_refine_ls_wR_factor_ref 0.1288
_reflns_number_gt 1936
_reflns_number_total 3103
_reflns_threshold_expression I>2\s(I)'
_cod_data_source_file bt6531.cif
_cod_data_source_block 2
_cod_database_code 2204433
_cod_database_fobs_code 2204433

loop_
_symmetry_equiv_pos_as_xyz
'x, y, z'
'-x, -y, -z'

loop_
_atom_site_label
_atom_site_fract_x
_atom_site_fract_y
_atom_site_fract_z
_atom_site_U_iso_or_equiv
_atom_site_adp_type
_atom_site_calc_flag
_atom_site_refinement_flags
_atom_site_occupancy
_atom_site_type_symbol
N1 0.1011(2) 0.51708(19) 0.23979(13) 0.0499(3) Uani d U 1 N
C2 -0.0685(3) 0.4844(3) 0.17853(14) 0.0508(4) Uani d U 1 C
O2 -0.1551(2) 0.3911(2) 0.07592(12) 0.0623(4) Uani d U 1 O
C3 -0.1231(3) 0.5741(2) 0.24244(17) 0.0512(4) Uani d U 1 C
H3 -0.2315 0.5646 0.2032 0.061 Uiso calc R 1 H
C4 -0.0269(3) 0.6732(2) 0.35754(16) 0.0521(4) Uani d U 1 C
C5 0.1393(3) 0.6880(2) 0.42141(16) 0.0500(3) Uani d U 1 C
C6 0.2346(3) 0.7864(3) 0.5548(2) 0.0714(5) Uani d U 1 C
H6A 0.1791 0.7170 0.6104 0.086 Uiso calc R 1 H
H6B 0.2210 0.8837 0.5605 0.086 Uiso calc R 1 H
C7 0.4317(4) 0.8452(4) 0.5999(3) 0.0863(7) Uani d U 1 C
H7A 0.4964 0.9646 0.6006 0.104 Uiso calc R 1 H
H7B 0.4619 0.8304 0.6861 0.104 Uiso calc R 1 H
C8 0.4996(4) 0.7619(4) 0.5271(3) 0.0890(8) Uani d U 1 C
H8A 0.5914 0.8508 0.5014 0.107 Uiso calc R 1 H
H8B 0.5568 0.7169 0.5865 0.107 Uiso calc R 1 H
C9 0.3813(3) 0.6262(4) 0.4140(2) 0.0720(5) Uani d U 1 C
H9A 0.3634 0.5200 0.4360 0.086 Uiso calc R 1 H
H9B 0.4386 0.6477 0.3498 0.086 Uiso calc R 1 H
C10 0.2013(2) 0.6125(2) 0.36066(16) 0.0480(3) Uani d U 1 C
C11 -0.0957(4) 0.7634(4) 0.4176(2) 0.0791(6) Uani d U 1 C
H11A -0.2134 0.7294 0.3665 0.119 Uiso calc R 1 H
H11B -0.0209 0.8821 0.4257 0.119 Uiso calc R 1 H
H11C -0.0969 0.7366 0.4991 0.119 Uiso calc R 1 H
C12 0.1657(3) 0.4367(3) 0.1718(2) 0.0578(4) Uani d U 1 C
H12A 0.2923 0.5091 0.1918 0.069 Uiso calc R 1 H
H12B 0.1127 0.4247 0.0826 0.069 Uiso calc R 1 H
C13 0.1276(2) 0.2665(2) 0.20025(13) 0.0446(3) Uani d U 1 C
O13 0.0498(2) 0.2083(2) 0.27461(14) 0.0650(4) Uani d U 1 O
C14 0.1884(2) 0.1749(2) 0.13568(13) 0.0420(3) Uani d U 1 C
C15 0.1561(2) 0.0174(2) 0.16037(18) 0.0521(4) Uani d U 1 C
H15 0.1013 -0.0253 0.2204 0.063 Uiso calc R 1 H
C16 0.2027(3) -0.0758(3) 0.0989(2) 0.0601(4) Uani d U 1 C
H16 0.1778 -0.1808 0.1169 0.072 Uiso calc R 1 H
C17 0.2861(3) -0.0158(2) 0.01074(17) 0.0550(4) Uani d U 1 C
H17 0.3172 -0.0790 -0.0320 0.066 Uiso calc R 1 H
C18 0.3221(2) 0.1415(2) -0.01210(14) 0.0455(3) Uani d U 1 C
C19 0.2735(2) 0.2377(2) 0.04819(15) 0.0443(3) Uani d U 1 C
H19 0.2980 0.3425 0.0298 0.053 Uiso calc R 1 H
N2 0.4063(2) 0.2046(2) -0.10723(14) 0.0555(3) Uani d U 1 N
O21 0.4482(2) 0.3488(2) -0.12227(16) 0.0689(4) Uani d U 1 O
O22 0.4358(3) 0.1178(3) -0.16753(17) 0.0817(5) Uani d U 1 O

loop_
_atom_site_aniso_label
_atom_site_aniso_U_11
_atom_site_aniso_U_22
_atom_site_aniso_U_33
_atom_site_aniso_U_12
_atom_site_aniso_U_13
_atom_site_aniso_U_23
N1 0.0665(7) 0.0565(8) 0.0461(6) 0.0424(7) 0.0240(5) 0.0164(5)
C2 0.0667(8) 0.0645(10) 0.0391(6) 0.0429(8) 0.0230(5) 0.0223(5)
O2 0.0778(9) 0.0682(9) 0.0516(6) 0.0462(8) 0.0177(5) 0.0128(5)
C3 0.0597(9) 0.0538(9) 0.0547(7) 0.0358(8) 0.0248(6) 0.0207(6)
C4 0.0650(8) 0.0626(10) 0.0485(7) 0.0383(8) 0.0343(6) 0.0227(6)
C5 0.0569(7) 0.0438(8) 0.0538(7) 0.0243(7) 0.0266(5) 0.0133(6)
C6 0.0687(10) 0.0765(14) 0.0609(9) 0.0327(10) 0.0189(7) -0.0016(8)
C7 0.0713(10) 0.0984(19) 0.0760(13) 0.0391(13) 0.0131(9) 0.0053(10)
C8 0.0587(11) 0.0948(19) 0.0984(17) 0.0354(12) 0.0114(9) 0.0042(11)
C9 0.0604(10) 0.0910(15) 0.0724(11) 0.0468(11) 0.0158(7) 0.0184(8)
C10 0.0498(7) 0.0431(8) 0.0545(7) 0.0221(7) 0.0237(5) 0.0164(5)
C11 0.0901(16) 0.0963(17) 0.0787(12) 0.0642(14) 0.0354(12) 0.0101(11)
C12 0.0753(12) 0.0612(9) 0.0668(9) 0.0458(10) 0.0437(9) 0.0244(7)
C13 0.0498(9) 0.0495(8) 0.0364(6) 0.0273(7) 0.0121(5) 0.0101(5)
O13 0.0833(10) 0.0662(9) 0.0634(7) 0.0421(8) 0.0402(7) 0.0262(6)
C14 0.0398(7) 0.0488(7) 0.0398(6) 0.0274(6) 0.0058(5) 0.0098(5)
C15 0.0468(9) 0.0517(8) 0.0634(9) 0.0284(7) 0.0184(7) 0.0165(7)
C16 0.0582(10) 0.0442(9) 0.0803(11) 0.0275(8) 0.0233(8) 0.0099(7)
C17 0.0471(9) 0.0554(8) 0.0625(9) 0.0296(8) 0.0111(7) 0.0031(6)
C18 0.0357(7) 0.0492(7) 0.0434(6) 0.0195(6) 0.0061(5) -0.0012(5)
C19 0.0444(8) 0.0510(8) 0.0441(6) 0.0309(7) 0.0102(5) 0.0108(5)
N2 0.0558(9) 0.0615(8) 0.0558(7) 0.0340(7) 0.0199(6) 0.0052(6)
O21 0.0756(9) 0.0728(8) 0.0841(9) 0.0476(8) 0.0426(8) 0.0304(7)
O22 0.1104(14) 0.0876(11) 0.0849(10) 0.0667(11) 0.0547(10) 0.0188(9)

loop_
_atom_type_symbol
_atom_type_description
_atom_type_scat_dispersion_real
_atom_type_scat_dispersion_imag
_atom_type_scat_source
C C 0.0033 0.0016 'International Tables Vol C Tables 4.2.6.8 and 6.1.1.4'
H H 0.0000 0.0000 'International Tables Vol C Tables 4.2.6.8 and 6.1.1.4'
N N 0.0061 0.0033 'International Tables Vol C Tables 4.2.6.8 and 6.1.1.4'
O O 0.0106 0.0060 'International Tables Vol C Tables 4.2.6.8 and 6.1.1.4'

loop_
_geom_angle_atom_site_label_1
_geom_angle_atom_site_label_2
_geom_angle_atom_site_label_3
_geom_angle
_geom_angle_publ_flag
C2 N1 C10 123.62(14) y
C2 N1 C12 115.07(15) y
C10 N1 C12 121.23(16) y
O2 C2 N1 121.02(16) y
O2 C2 C3 125.00(18) y
N1 C2 C3 113.90(16) y
C4 C3 C2 123.90(18) y
C4 C3 H3 118.0 n
C2 C3 H3 118.0 n
C3 C4 C5 119.34(17) y
C3 C4 C11 120.02(19) y
C5 C4 C11 120.63(19) y
C10 C5 C4 118.61(17) y
C10 C5 C6 123.68(19) y
C4 C5 C6 117.71(17) y
C5 C6 C7 113.9(2) y
C5 C6 H6A 108.8 n
C7 C6 H6A 108.8 n
C5 C6 H6B 108.8 n
C7 C6 H6B 108.8 n
H6A C6 H6B 107.7 n
C8 C7 C6 118.4(2) y
C8 C7 H7A 107.7 n
C6 C7 H7A 107.7 n
C8 C7 H7B 107.7 n
C6 C7 H7B 107.7 n
H7A C7 H7B 107.1 n
C9 C8 C7 122.5(2) y
C9 C8 H8A 106.7 n
C7 C8 H8A 106.7 n
C9 C8 H8B 106.7 n
C7 C8 H8B 106.7 n
H8A C8 H8B 106.6 n
C8 C9 C10 112.8(2) y
C8 C9 H9A 109.0 n
C10 C9 H9A 109.0 n
C8 C9 H9B 109.0 n
C10 C9 H9B 109.0 n
H9A C9 H9B 107.8 n
C5 C10 N1 120.12(17) y
C5 C10 C9 124.37(18) y
N1 C10 C9 115.50(16) y
C4 C11 H11A 109.5 n
C4 C11 H11B 109.5 n
H11A C11 H11B 109.5 n
C4 C11 H11C 109.5 n
H11A C11 H11C 109.5 n
H11B C11 H11C 109.5 n
N1 C12 C13 114.26(15) y
N1 C12 H12A 108.7 n
C13 C12 H12A 108.7 n
N1 C12 H12B 108.7 n
C13 C12 H12B 108.7 n
H12A C12 H12B 107.6 n
O13 C13 C14 121.47(15) y
O13 C13 C12 120.32(16) y
C14 C13 C12 118.21(14) y
C19 C14 C15 118.11(15) n
C19 C14 C13 122.21(14) n
C15 C14 C13 119.66(15) n
C16 C15 C14 121.94(17) n
C16 C15 H15 119.0 n
C14 C15 H15 119.0 n
C15 C16 C17 120.69(18) n
C15 C16 H16 119.7 n
C17 C16 H16 119.7 n
C16 C17 C18 117.70(17) n
C16 C17 H17 121.2 n
C18 C17 H17 121.2 n
C17 C18 C19 122.56(16) n
C17 C18 N2 118.21(15) y
C19 C18 N2 119.15(15) y
C14 C19 C18 118.97(15) n
C14 C19 H19 120.5 n
C18 C19 H19 120.5 n
O22 N2 O21 121.65(18) y
O22 N2 C18 120.14(18) y
O21 N2 C18 118.20(14) y

loop_
_geom_bond_atom_site_label_1
_geom_bond_atom_site_label_2
_geom_bond_distance
_geom_bond_publ_flag
N1 C2 1.391(3) y
N1 C10 1.399(2) y
N1 C12 1.450(2) y
C2 O2 1.225(3) y
C2 C3 1.414(2) y
C3 C4 1.356(3) y
C3 H3 0.9300 n
C4 C5 1.434(3) y
C4 C11 1.495(3) y
C5 C10 1.351(3) y
C5 C6 1.517(3) y
C6 C7 1.531(4) y
C6 H6A 0.9700 n
C6 H6B 0.9700 n
C7 C8 1.526(4) y
C7 H7A 0.9700 n
C7 H7B 0.9700 n
C8 C9 1.493(4) y
C8 H8A 0.9700 n
C8 H8B 0.9700 n
C9 C10 1.533(3) y
C9 H9A 0.9700 n
C9 H9B 0.9700 n
C11 H11A 0.9600 n
C11 H11B 0.9600 n
C11 H11C 0.9600 n
C12 C13 1.509(3) y
C12 H12A 0.9700 n
C12 H12B 0.9700 n
C13 O13 1.210(3) y
C13 C14 1.475(2) y
C14 C19 1.383(3) n
C14 C15 1.397(3) n
C15 C16 1.368(3) n
C15 H15 0.9300 n
C16 C17 1.376(3) n
C16 H16 0.9300 n
C17 C18 1.382(3) n
C17 H17 0.9300 n
C18 C19 1.395(2) n
C18 N2 1.454(3) y
C19 H19 0.9300 n
N2 O22 1.202(2) y
N2 O21 1.233(2) y

loop_
_cod_related_entry_id
_cod_related_entry_database
_cod_related_entry_code
1 ChemSpider 21130356
